data_7127890
loop_
_publ_author_name
'Wan, Rong'
'Liu, Zhen'
'Ma, Xinyi'
'Li, Huafeng'
'Ma, Pengtao'
'Zhang, Chao'
'Niu, Jingyang'
'Wang, Jingping'

_publ_section_title
;
 Discovery of two Na<sup>+</sup>-centered Silverton-type polyoxometalates
 {NaM<sub>12</sub>O<sub>42</sub>} (M = Mo, W).
;
_journal_issue 17
_journal_name_full 'Chemical communications (Cambridge, England)'
_journal_page_first 2172
_journal_page_last 2175
_journal_paper_doi 10.1039/d0cc07590f
_journal_volume 57
_journal_year 2021
_chemical_formula_sum 'C6 H7.5 Ag2 B11 Br6 I5 N2.5'
_chemical_formula_weight 1563.26
_space_group_IT_number 2
_space_group_name_Hall '-P 1'
_space_group_name_H-M_alt 'P -1'
_symmetry_cell_setting triclinic
_symmetry_space_group_name_H-M 'P -1'
_atom_sites_solution_hydrogens geom
_atom_sites_solution_primary direct
_atom_sites_solution_secondary difmap
_audit_block_doi 10.5517/cc6pg0b
_audit_creation_method SHELXL-97
_audit_update_record
;
2002-12-07 deposited with the CCDC.	2021-01-18 downloaded from the CCDC.
;
_cell_angle_alpha 87.527(17)
_cell_angle_beta 79.020(14)
_cell_angle_gamma 74.460(9)
_cell_formula_units_Z 2
_cell_length_a 10.689(3)
_cell_length_b 11.002(3)
_cell_length_c 13.971(2)
_cell_measurement_temperature 293(2)
_cell_volume 1553.9(7)
_computing_structure_refinement 'SHELXL-97 (Sheldrick, 1997)'
_computing_structure_solution 'SHELXS-97 (Sheldrick, 1990)'
_diffrn_ambient_temperature 293(2)
_diffrn_measured_fraction_theta_full 0.688
_diffrn_measured_fraction_theta_max 0.688
_diffrn_radiation_monochromator graphite
_diffrn_radiation_source 'fine-focus sealed tube'
_diffrn_radiation_type MoK\a
_diffrn_radiation_wavelength 0.71073
_diffrn_reflns_av_R_equivalents 0.0000
_diffrn_reflns_av_sigmaI/netI 0.0995
_diffrn_reflns_limit_h_max 11
_diffrn_reflns_limit_h_min -12
_diffrn_reflns_limit_k_max 0
_diffrn_reflns_limit_k_min -13
_diffrn_reflns_limit_l_max 15
_diffrn_reflns_limit_l_min -16
_diffrn_reflns_number 3769
_diffrn_reflns_theta_full 25.00
_diffrn_reflns_theta_max 25.00
_diffrn_reflns_theta_min 1.48
_exptl_absorpt_coefficient_mu 13.948
_exptl_absorpt_correction_T_max 1.227
_exptl_absorpt_correction_T_min 0.759
_exptl_absorpt_correction_type ABSCOR
_exptl_crystal_colour pale-yellow
_exptl_crystal_density_diffrn 3.341
_exptl_crystal_density_method 'not measured'
_exptl_crystal_description block
_exptl_crystal_F_000 1370
_exptl_crystal_size_max 0.18
_exptl_crystal_size_mid 0.16
_exptl_crystal_size_min 0.14
_refine_diff_density_max 1.546
_refine_diff_density_min -1.307
_refine_diff_density_rms 0.227
_refine_ls_extinction_coef 0.00184(9)
_refine_ls_extinction_expression Fc^*^=kFc[1+0.001xFc^2^\l^3^/sin(2\q)]^-1/4^
_refine_ls_extinction_method SHELXL
_refine_ls_goodness_of_fit_ref 1.079
_refine_ls_hydrogen_treatment mixed
_refine_ls_matrix_type full
_refine_ls_number_parameters 289
_refine_ls_number_reflns 3769
_refine_ls_number_restraints 0
_refine_ls_restrained_S_all 1.079
_refine_ls_R_factor_all 0.0940
_refine_ls_R_factor_gt 0.0693
_refine_ls_shift/su_max 0.084
_refine_ls_shift/su_mean 0.005
_refine_ls_structure_factor_coef Fsqd
_refine_ls_weighting_details 'calc w=1/[\s^2^(Fo^2^)+(0.0783P)^2^+10.5146P] where P=(Fo^2^+2Fc^2^)/3'
_refine_ls_weighting_scheme calc
_refine_ls_wR_factor_gt 0.1717
_refine_ls_wR_factor_ref 0.1883
_reflns_number_gt 2995
_reflns_number_total 3769
_reflns_threshold_expression >2sigma(I)
_cod_data_source_file d0cc07590f2.cif
_cod_data_source_block 2
_cod_depositor_comments 'Adding full bibliography for 7127890--7127891.cif.'
_cod_original_cell_volume 1553.9(6)
_cod_original_sg_symbol_H-M P-1
_cod_original_formula_sum 'C6 H7.50 Ag2 B11 Br6 I5 N2.50'
_cod_database_code 7127890

loop_
_symmetry_equiv_pos_as_xyz
'x, y, z'
'-x, -y, -z'

loop_
_atom_site_label
_atom_site_type_symbol
_atom_site_fract_x
_atom_site_fract_y
_atom_site_fract_z
_atom_site_U_iso_or_equiv
_atom_site_adp_type
_atom_site_occupancy
_atom_site_symmetry_multiplicity
_atom_site_calc_flag
_atom_site_refinement_flags
_atom_site_disorder_assembly
_atom_site_disorder_group
Ag1 Ag -0.5000 0.0000 0.5000 0.0555(3) Uani 1 2 d S . .
Ag2 Ag -0.01438(15) -0.29864(15) 0.24507(16) 0.2174(9) Uani 1 1 d . . .
Ag3 Ag -0.5000 0.5000 0.5000 0.1134(6) Uani 1 2 d S . .
Br11 Br -0.34996(10) 0.47410(8) 0.29792(6) 0.0633(3) Uani 1 1 d . . .
Br7 Br -0.02429(9) 0.22043(10) 0.29709(7) 0.0706(3) Uani 1 1 d . . .
Br8 Br -0.01983(9) -0.05510(9) 0.13407(6) 0.0632(3) Uani 1 1 d . . .
Br9 Br -0.34972(10) 0.02280(9) 0.04276(6) 0.0669(3) Uani 1 1 d . . .
Br10 Br -0.55428(10) 0.35432(10) 0.14493(7) 0.0713(3) Uani 1 1 d . . .
Br12 Br -0.18323(10) 0.28796(9) 0.06426(6) 0.0664(3) Uani 1 1 d . . .
C1 C -0.3972(8) 0.0754(7) 0.3748(4) 0.047(2) Uani 1 1 d . . .
C3 C 0.0922(11) -0.5576(10) 0.0970(9) 0.098(5) Uani 1 1 d . . .
C2 C 0.1598(11) -0.6816(11) 0.0419(9) 0.105(4) Uani 1 1 d . . .
H2A H 0.2391 -0.6739 -0.0007 0.157 Uiso 1 1 calc R . .
H2B H 0.1012 -0.7008 0.0041 0.157 Uiso 1 1 calc R . .
H2C H 0.1816 -0.7480 0.0876 0.157 Uiso 1 1 calc R . .
C5 C 0.2966(11) -0.3150(11) 0.1972(6) 0.095(4) Uani 1 1 d . . .
C4 C 0.4190(12) -0.2969(9) 0.1389(8) 0.105(5) Uani 1 1 d . . .
H4A H 0.4932 -0.3570 0.1581 0.158 Uiso 1 1 calc R . .
H4B H 0.4247 -0.2130 0.1493 0.158 Uiso 1 1 calc R . .
H4C H 0.4197 -0.3088 0.0712 0.158 Uiso 1 1 calc R . .
C7 C -1.0128(13) 0.5461(13) 0.4198(9) 0.137(5) Uiso 0.50 1 d P A 1
N3 N -1.0128(13) 0.5461(13) 0.4198(9) 0.137(5) Uiso 0.50 1 d P A 2
C6 C -1.0000 0.5000 0.5000 0.156(9) Uiso 1 2 d S . .
I2 I -0.30751(7) 0.25268(6) 0.53013(4) 0.0678(2) Uani 1 1 d . . .
I3 I -0.09990(6) -0.08797(6) 0.42662(4) 0.0675(2) Uani 1 1 d . . .
I4 I -0.30465(6) -0.21312(5) 0.26476(4) 0.0658(2) Uani 1 1 d . . .
I5 I -0.64959(6) 0.05134(6) 0.26784(5) 0.0721(2) Uani 1 1 d . . .
I6 I -0.64853(7) 0.33686(6) 0.43135(5) 0.0761(2) Uani 1 1 d . . .
B2 B -0.3173(10) 0.1934(10) 0.3831(6) 0.058(3) Uani 1 1 d . . .
B3 B -0.2257(10) 0.0393(9) 0.3430(6) 0.053(3) Uani 1 1 d . . .
B4 B -0.3213(9) -0.0171(9) 0.2709(6) 0.047(3) Uani 1 1 d . . .
B5 B -0.4669(8) 0.0982(9) 0.2726(6) 0.049(3) Uani 1 1 d . . .
B6 B -0.4696(9) 0.2302(9) 0.3434(6) 0.049(3) Uani 1 1 d . . .
B11 B -0.3410(10) 0.2961(8) 0.2879(6) 0.049(3) Uani 1 1 d . . .
B7 B -0.1862(9) 0.1758(9) 0.2848(6) 0.051(3) Uani 1 1 d . . .
B8 B -0.1879(10) 0.0484(8) 0.2145(6) 0.048(3) Uani 1 1 d . . .
B9 B -0.3418(9) 0.0850(9) 0.1704(6) 0.046(3) Uani 1 1 d . . .
B10 B -0.4341(10) 0.2393(9) 0.2135(6) 0.052(3) Uani 1 1 d . . .
B12 B -0.2545(10) 0.2018(9) 0.1799(6) 0.055(3) Uani 1 1 d . . .
N1 N 0.2134(17) -0.3076(11) 0.2392(7) 0.181(7) Uani 1 1 d . . .
N2 N 0.0384(12) -0.4696(10) 0.1439(8) 0.135(5) Uani 1 1 d . . .

loop_
_atom_site_aniso_label
_atom_site_aniso_U_11
_atom_site_aniso_U_22
_atom_site_aniso_U_33
_atom_site_aniso_U_23
_atom_site_aniso_U_13
_atom_site_aniso_U_12
Ag1 0.0582(5) 0.0503(5) 0.0579(5) -0.0039(4) -0.0033(4) -0.0185(4)
Ag2 0.1164(11) 0.1340(11) 0.358(2) -0.0782(13) 0.0243(13) 0.0071(9)
Ag3 0.1524(12) 0.0708(7) 0.1059(8) -0.0398(6) 0.0009(8) -0.0215(8)
Br11 0.0867(6) 0.0355(4) 0.0712(5) -0.0055(4) -0.0129(4) -0.0223(4)
Br7 0.0597(5) 0.0817(6) 0.0820(6) 0.0056(5) -0.0179(4) -0.0361(4)
Br8 0.0577(5) 0.0596(5) 0.0599(5) -0.0085(4) 0.0057(4) -0.0045(4)
Br9 0.0882(6) 0.0632(5) 0.0554(4) -0.0083(4) -0.0224(4) -0.0226(5)
Br10 0.0739(6) 0.0610(6) 0.0812(5) 0.0079(5) -0.0306(4) -0.0114(5)
Br12 0.0759(6) 0.0651(5) 0.0601(5) 0.0073(4) -0.0045(4) -0.0284(4)
C1 0.061(5) 0.058(5) 0.021(3) -0.006(3) -0.003(3) -0.019(4)
C3 0.090(7) 0.069(7) 0.137(9) 0.011(7) -0.029(7) -0.021(6)
C2 0.083(7) 0.110(8) 0.134(8) -0.029(7) -0.030(6) -0.038(6)
C5 0.093(7) 0.111(8) 0.062(5) -0.047(5) -0.012(5) 0.009(7)
C4 0.157(10) 0.043(6) 0.120(7) -0.007(5) -0.067(6) -0.003(6)
I2 0.0951(4) 0.0593(3) 0.0546(3) -0.0120(2) -0.0167(3) -0.0257(3)
I3 0.0705(4) 0.0576(4) 0.0766(3) 0.0036(3) -0.0290(3) -0.0107(3)
I4 0.0811(4) 0.0419(3) 0.0779(4) -0.0061(3) -0.0153(3) -0.0206(3)
I5 0.0598(3) 0.0700(4) 0.0942(4) -0.0024(3) -0.0189(3) -0.0269(3)
I6 0.0625(4) 0.0642(4) 0.0883(4) -0.0184(3) 0.0068(3) -0.0059(3)
B2 0.073(6) 0.072(6) 0.020(4) 0.018(4) 0.006(4) -0.018(5)
B3 0.065(6) 0.053(5) 0.043(5) 0.000(4) 0.001(4) -0.027(4)
B4 0.056(5) 0.057(5) 0.042(4) -0.009(4) -0.010(4) -0.035(4)
B5 0.028(4) 0.063(6) 0.053(5) 0.007(4) -0.005(4) -0.012(4)
B6 0.054(5) 0.040(5) 0.051(4) -0.007(4) -0.020(4) -0.003(4)
B11 0.063(6) 0.026(4) 0.053(5) 0.014(4) 0.003(4) -0.016(4)
B7 0.046(5) 0.059(6) 0.051(5) -0.006(4) -0.008(4) -0.016(4)
B8 0.078(6) 0.043(5) 0.027(4) 0.002(3) -0.005(4) -0.026(4)
B9 0.054(5) 0.050(5) 0.033(4) 0.012(4) -0.014(3) -0.012(4)
B10 0.060(6) 0.053(5) 0.044(4) -0.018(4) -0.008(4) -0.016(4)
B12 0.080(6) 0.056(6) 0.034(4) -0.007(4) -0.031(4) -0.013(5)
N1 0.306(18) 0.094(8) 0.089(7) -0.047(6) -0.009(9) 0.028(10)
N2 0.136(10) 0.090(8) 0.157(9) -0.025(7) -0.012(8) 0.000(7)

loop_
_atom_type_symbol
_atom_type_description
_atom_type_scat_dispersion_real
_atom_type_scat_dispersion_imag
_atom_type_scat_source
C C 0.0033 0.0016 'International Tables Vol C Tables 4.2.6.8 and 6.1.1.4'
H H 0.0000 0.0000 'International Tables Vol C Tables 4.2.6.8 and 6.1.1.4'
B B 0.0013 0.0007 'International Tables Vol C Tables 4.2.6.8 and 6.1.1.4'
Br Br -0.2901 2.4595 'International Tables Vol C Tables 4.2.6.8 and 6.1.1.4'
Ag Ag -0.8971 1.1015 'International Tables Vol C Tables 4.2.6.8 and 6.1.1.4'
I I -0.4742 1.8119 'International Tables Vol C Tables 4.2.6.8 and 6.1.1.4'
N N 0.0061 0.0033 'International Tables Vol C Tables 4.2.6.8 and 6.1.1.4'

loop_
_citation_id
_citation_doi
_citation_year
1 10.1002/aoc.455 2003

loop_
_geom_angle_atom_site_label_1
_geom_angle_atom_site_label_2
_geom_angle_atom_site_label_3
_geom_angle
_geom_angle_site_symmetry_1
_geom_angle_site_symmetry_3
_geom_angle_publ_flag
C1 Ag1 C1 180.000(1) . 2_456 ?
N2 Ag2 N1 92.3(4) . . ?
N2 Ag2 I4 102.1(3) . . ?
N1 Ag2 I4 164.0(3) . . ?
N2 Ag2 Br8 112.4(3) . . ?
N1 Ag2 Br8 84.1(3) . . ?
I4 Ag2 Br8 84.13(5) . . ?
Br11 Ag3 Br11 180.0 2_466 . ?
Br11 Ag3 I6 84.70(3) 2_466 2_466 ?
Br11 Ag3 I6 95.30(3) . 2_466 ?
Br11 Ag3 I6 95.30(3) 2_466 . ?
Br11 Ag3 I6 84.70(3) . . ?
I6 Ag3 I6 180.0 2_466 . ?
Br11 Ag3 I2 84.13(3) 2_466 2_466 ?
Br11 Ag3 I2 95.87(3) . 2_466 ?
I6 Ag3 I2 83.88(3) 2_466 2_466 ?
I6 Ag3 I2 96.12(3) . 2_466 ?
Br11 Ag3 I2 95.87(3) 2_466 . ?
Br11 Ag3 I2 84.13(3) . . ?
I6 Ag3 I2 96.12(3) 2_466 . ?
I6 Ag3 I2 83.88(3) . . ?
I2 Ag3 I2 180.0 2_466 . ?
B11 Br11 Ag3 94.0(2) . . ?
B8 Br8 Ag2 96.4(3) . . ?
B5 C1 B3 110.5(5) . . ?
B5 C1 B4 59.7(5) . . ?
B3 C1 B4 62.1(5) . . ?
B5 C1 B6 62.1(5) . . ?
B3 C1 B6 111.1(6) . . ?
B4 C1 B6 110.8(5) . . ?
B5 C1 B2 109.6(6) . . ?
B3 C1 B2 60.9(5) . . ?
B4 C1 B2 110.1(6) . . ?
B6 C1 B2 60.4(5) . . ?
B5 C1 Ag1 117.2(6) . . ?
B3 C1 Ag1 123.6(5) . . ?
B4 C1 Ag1 120.9(5) . . ?
B6 C1 Ag1 116.7(4) . . ?
B2 C1 Ag1 122.7(4) . . ?
N2 C3 C2 175.0(13) . . ?
N1 C5 C4 167.2(15) . . ?
N3 C6 C7 0.0(14) 2_366 2_366 ?
N3 C6 C7 180.0(5) 2_366 . ?
C7 C6 C7 180.0(5) 2_366 . ?
B2 I2 Ag3 88.5(2) . . ?
B4 I4 Ag2 96.7(2) . . ?
B6 I6 Ag3 90.0(3) . . ?
B11 B2 B7 63.3(5) . . ?
B11 B2 C1 108.9(7) . . ?
B7 B2 C1 108.3(7) . . ?
B11 B2 B6 60.8(6) . . ?
B7 B2 B6 111.1(6) . . ?
C1 B2 B6 59.6(6) . . ?
B11 B2 B3 112.4(6) . . ?
B7 B2 B3 61.2(5) . . ?
C1 B2 B3 59.2(6) . . ?
B6 B2 B3 109.2(8) . . ?
B11 B2 I2 123.5(6) . . ?
B7 B2 I2 123.0(7) . . ?
C1 B2 I2 117.9(5) . . ?
B6 B2 I2 120.1(5) . . ?
B3 B2 I2 117.8(6) . . ?
C1 B3 B8 106.5(7) . . ?
C1 B3 B2 59.9(5) . . ?
B8 B3 B2 105.3(6) . . ?
C1 B3 B7 106.7(6) . . ?
B8 B3 B7 59.1(5) . . ?
B2 B3 B7 58.6(5) . . ?
C1 B3 B4 59.0(5) . . ?
B8 B3 B4 60.7(5) . . ?
B2 B3 B4 107.0(7) . . ?
B7 B3 B4 108.0(7) . . ?
C1 B3 I3 121.9(5) . . ?
B8 B3 I3 123.1(5) . . ?
B2 B3 I3 123.3(6) . . ?
B7 B3 I3 123.1(7) . . ?
B4 B3 I3 120.9(6) . . ?
B5 B4 C1 59.2(5) . . ?
B5 B4 B9 59.9(5) . . ?
C1 B4 B9 106.1(6) . . ?
B5 B4 B3 107.5(7) . . ?
C1 B4 B3 58.9(5) . . ?
B9 B4 B3 107.8(7) . . ?
B5 B4 B8 107.7(7) . . ?
C1 B4 B8 104.9(6) . . ?
B9 B4 B8 60.7(5) . . ?
B3 B4 B8 58.9(5) . . ?
B5 B4 I4 123.9(6) . . ?
C1 B4 I4 123.2(5) . . ?
B9 B4 I4 123.7(6) . . ?
B3 B4 I4 119.6(5) . . ?
B8 B4 I4 121.6(5) . . ?
C1 B5 B4 61.0(5) . . ?
C1 B5 B9 108.7(6) . . ?
B4 B5 B9 61.4(5) . . ?
C1 B5 B6 59.9(5) . . ?
B4 B5 B6 110.1(7) . . ?
B9 B5 B6 108.3(7) . . ?
C1 B5 B10 107.5(7) . . ?
B4 B5 B10 110.2(7) . . ?
B9 B5 B10 60.2(5) . . ?
B6 B5 B10 59.5(5) . . ?
C1 B5 I5 122.0(6) . . ?
B4 B5 I5 121.5(7) . . ?
B9 B5 I5 122.2(6) . . ?
B6 B5 I5 119.6(5) . . ?
B10 B5 I5 120.3(6) . . ?
C1 B6 B2 60.0(5) . . ?
C1 B6 B11 107.3(6) . . ?
B2 B6 B11 58.5(5) . . ?
C1 B6 B5 58.0(5) . . ?
B2 B6 B5 106.1(6) . . ?
B11 B6 B5 109.0(6) . . ?
C1 B6 B10 107.3(6) . . ?
B2 B6 B10 107.0(6) . . ?
B11 B6 B10 61.1(6) . . ?
B5 B6 B10 61.0(5) . . ?
C1 B6 I6 120.0(5) . . ?
B2 B6 I6 122.1(5) . . ?
B11 B6 I6 123.3(6) . . ?
B5 B6 I6 121.3(6) . . ?
B10 B6 I6 123.5(6) . . ?
B2 B11 B6 60.8(6) . . ?
B2 B11 B10 108.0(7) . . ?
B6 B11 B10 60.1(5) . . ?
B2 B11 B7 59.0(5) . . ?
B6 B11 B7 107.7(6) . . ?
B10 B11 B7 107.0(6) . . ?
B2 B11 B12 104.4(6) . . ?
B6 B11 B12 107.1(7) . . ?
B10 B11 B12 60.5(5) . . ?
B7 B11 B12 57.2(5) . . ?
B2 B11 Br11 122.6(6) . . ?
B6 B11 Br11 123.2(5) . . ?
B10 B11 Br11 122.4(6) . . ?
B7 B11 Br11 121.1(7) . . ?
B12 B11 Br11 122.6(6) . . ?
B12 B7 B2 106.8(7) . . ?
B12 B7 B8 59.5(5) . . ?
B2 B7 B8 107.3(8) . . ?
B12 B7 B3 107.6(8) . . ?
B2 B7 B3 60.2(5) . . ?
B8 B7 B3 59.9(5) . . ?
B12 B7 B11 61.4(5) . . ?
B2 B7 B11 57.8(5) . . ?
B8 B7 B11 108.4(7) . . ?
B3 B7 B11 107.1(7) . . ?
B12 B7 Br7 123.4(6) . . ?
B2 B7 Br7 120.9(7) . . ?
B8 B7 Br7 123.5(6) . . ?
B3 B7 Br7 121.3(6) . . ?
B11 B7 Br7 121.1(7) . . ?
B12 B8 B7 59.8(5) . . ?
B12 B8 B3 108.7(6) . . ?
B7 B8 B3 61.0(5) . . ?
B12 B8 B4 108.5(7) . . ?
B7 B8 B4 109.4(6) . . ?
B3 B8 B4 60.5(5) . . ?
B12 B8 B9 61.2(6) . . ?
B7 B8 B9 108.7(6) . . ?
B3 B8 B9 107.6(6) . . ?
B4 B8 B9 58.7(5) . . ?
B12 B8 Br8 119.2(5) . . ?
B7 B8 Br8 120.4(7) . . ?
B3 B8 Br8 123.0(6) . . ?
B4 B8 Br8 122.9(6) . . ?
B9 B8 Br8 121.2(5) . . ?
B5 B9 B4 58.7(5) . . ?
B5 B9 B10 61.8(5) . . ?
B4 B9 B10 109.4(6) . . ?
B5 B9 B12 108.5(6) . . ?
B4 B9 B12 107.0(6) . . ?
B10 B9 B12 61.2(6) . . ?
B5 B9 B8 106.7(6) . . ?
B4 B9 B8 60.6(5) . . ?
B10 B9 B8 107.6(7) . . ?
B12 B9 B8 57.5(5) . . ?
B5 B9 Br9 124.0(7) . . ?
B4 B9 Br9 121.6(6) . . ?
B10 B9 Br9 121.6(6) . . ?
B12 B9 Br9 121.0(5) . . ?
B8 B9 Br9 120.8(5) . . ?
B9 B10 B6 106.4(6) . . ?
B9 B10 B11 108.2(6) . . ?
B6 B10 B11 58.8(5) . . ?
B9 B10 B5 57.9(5) . . ?
B6 B10 B5 59.4(5) . . ?
B11 B10 B5 105.9(6) . . ?
B9 B10 B12 59.9(5) . . ?
B6 B10 B12 105.7(6) . . ?
B11 B10 B12 60.1(5) . . ?
B5 B10 B12 104.5(6) . . ?
B9 B10 Br10 124.1(6) . . ?
B6 B10 Br10 120.7(5) . . ?
B11 B10 Br10 120.8(6) . . ?
B5 B10 Br10 123.6(7) . . ?
B12 B10 Br10 124.8(6) . . ?
B8 B12 B7 60.7(5) . . ?
B8 B12 B9 61.4(6) . . ?
B7 B12 B9 109.5(7) . . ?
B8 B12 B11 109.2(6) . . ?
B7 B12 B11 61.4(5) . . ?
B9 B12 B11 106.9(6) . . ?
B8 B12 B10 109.0(7) . . ?
B7 B12 B10 109.4(6) . . ?
B9 B12 B10 59.0(5) . . ?
B11 B12 B10 59.4(5) . . ?
B8 B12 Br12 126.1(5) . . ?
B7 B12 Br12 123.5(7) . . ?
B9 B12 Br12 121.7(5) . . ?
B11 B12 Br12 118.2(6) . . ?
B10 B12 Br12 116.2(5) . . ?
C5 N1 Ag2 144.6(13) . . ?
C3 N2 Ag2 164.9(12) . . ?

loop_
_geom_bond_atom_site_label_1
_geom_bond_atom_site_label_2
_geom_bond_distance
_geom_bond_site_symmetry_2
_geom_bond_publ_flag
Ag1 C1 2.142(7) . ?
Ag1 C1 2.142(7) 2_456 ?
Ag2 N2 2.283(12) . ?
Ag2 N1 2.396(18) . ?
Ag2 I4 2.9531(19) . ?
Ag2 Br8 3.030(2) . ?
Ag3 Br11 2.9536(10) 2_466 ?
Ag3 Br11 2.9536(10) . ?
Ag3 I6 2.9862(10) 2_466 ?
Ag3 I6 2.9862(10) . ?
Ag3 I2 3.0076(9) 2_466 ?
Ag3 I2 3.0076(9) . ?
Br11 B11 1.944(9) . ?
Br7 B7 1.960(11) . ?
Br8 B8 2.008(8) . ?
Br9 B9 1.962(9) . ?
Br10 B10 1.914(9) . ?
Br12 B12 1.969(9) . ?
C1 B5 1.713(12) . ?
C1 B3 1.741(12) . ?
C1 B4 1.743(10) . ?
C1 B6 1.747(12) . ?
C1 B2 1.753(15) . ?
C3 N2 1.144(15) . ?
C3 C2 1.525(15) . ?
C5 N1 0.953(18) . ?
C5 C4 1.462(16) . ?
C7 C6 1.226(13) . ?
C6 N3 1.226(13) 2_366 ?
C6 C7 1.226(13) 2_366 ?
I2 B2 2.211(9) . ?
I3 B3 2.141(10) . ?
I4 B4 2.120(9) . ?
I5 B5 2.161(10) . ?
I6 B6 2.138(8) . ?
B2 B11 1.719(12) . ?
B2 B7 1.741(12) . ?
B2 B6 1.759(15) . ?
B2 B3 1.770(13) . ?
B3 B8 1.768(12) . ?
B3 B7 1.788(14) . ?
B3 B4 1.797(15) . ?
B4 B5 1.722(12) . ?
B4 B9 1.769(12) . ?
B4 B8 1.801(14) . ?
B5 B9 1.742(12) . ?
B5 B6 1.784(14) . ?
B5 B10 1.812(14) . ?
B6 B11 1.760(14) . ?
B6 B10 1.785(12) . ?
B11 B10 1.802(15) . ?
B11 B7 1.815(12) . ?
B11 B12 1.816(11) . ?
B7 B12 1.738(13) . ?
B7 B8 1.753(14) . ?
B8 B12 1.733(13) . ?
B8 B9 1.804(14) . ?
B9 B10 1.784(12) . ?
B9 B12 1.801(16) . ?
B10 B12 1.824(14) . ?
